data_2228143
loop_
_publ_author_name
'Han, Yin-Feng'
'Cheng, Chen'
'Ng, Seik Weng'

_publ_section_title
;
 Bis(\m-3-nitrophthalato-\k^2^<i>O</i>^1^:<i>O</i>^2^)bis[aqua(2,2'-bipyridine-\k^2^<i>N</i>,<i>N</i>')copper(II)]
 dihydrate
;
_journal_coeditor_code XU5061
_journal_issue 11
_journal_name_full 'Acta Crystallographica Section E'
_journal_page_first m1484
_journal_paper_doi 10.1107/S1600536810043229
_journal_volume 66
_journal_year 2010
_chemical_formula_iupac '[Cu2 (C8 H3 N O6)2 (C10 H8 N2)2 (H2 O)2], 2H2 O'
_chemical_formula_moiety 'C36 H26 Cu2 N6 O14, 2(H2 O)'
_chemical_formula_sum 'C36 H30 Cu2 N6 O16'
_chemical_formula_weight 929.74
_chemical_name_systematic
;
Bis(\m-3-nitrophthalato-\k^2^<i>O</i>^1^:<i>O</i>^2^)bis[aqua(2,2'-
bipyridine-\k^2^<i>N</i>,<i>N</i>')copper(II)] dihydrate
;
_space_group_IT_number 2
_symmetry_cell_setting triclinic
_symmetry_space_group_name_Hall '-P 1'
_symmetry_space_group_name_H-M 'P -1'
_atom_sites_solution_hydrogens geom
_atom_sites_solution_primary direct
_atom_sites_solution_secondary difmap
_audit_creation_method SHELXL-97
_cell_angle_alpha 87.835(2)
_cell_angle_beta 74.911(3)
_cell_angle_gamma 77.437(3)
_cell_formula_units_Z 1
_cell_length_a 7.534(2)
_cell_length_b 10.467(3)
_cell_length_c 12.044(3)
_cell_measurement_reflns_used 3039
_cell_measurement_temperature 295(2)
_cell_measurement_theta_max 28.1
_cell_measurement_theta_min 2.6
_cell_volume 894.9(4)
_computing_cell_refinement 'SAINT (Bruker, 2003)'
_computing_data_collection 'SMART (Bruker, 2003)'
_computing_data_reduction 'SAINT (Bruker, 2003)'
_computing_molecular_graphics 'X-SEED (Barbour, 2001)'
_computing_publication_material 'publCIF (Westrip, 2010)'
_computing_structure_refinement 'SHELXL97 (Sheldrick, 2008)'
_computing_structure_solution 'SHELXS97 (Sheldrick, 2008)'
_diffrn_ambient_temperature 295(2)
_diffrn_measured_fraction_theta_full 0.981
_diffrn_measured_fraction_theta_max 0.981
_diffrn_measurement_device_type 'Bruker SMART APEX'
_diffrn_measurement_method '\f and \w'
_diffrn_radiation_monochromator graphite
_diffrn_radiation_source 'fine-focus sealed tube'
_diffrn_radiation_type MoK\a
_diffrn_radiation_wavelength 0.71073
_diffrn_reflns_av_R_equivalents 0.0225
_diffrn_reflns_av_sigmaI/netI 0.0398
_diffrn_reflns_limit_h_max 8
_diffrn_reflns_limit_h_min -6
_diffrn_reflns_limit_k_max 12
_diffrn_reflns_limit_k_min -11
_diffrn_reflns_limit_l_max 14
_diffrn_reflns_limit_l_min -14
_diffrn_reflns_number 4675
_diffrn_reflns_theta_full 25.00
_diffrn_reflns_theta_max 25.00
_diffrn_reflns_theta_min 1.75
_diffrn_standards_decay_% 0
_diffrn_standards_interval_count 0
_diffrn_standards_interval_time 0
_diffrn_standards_number 0
_exptl_absorpt_coefficient_mu 1.277
_exptl_absorpt_correction_T_max 0.629
_exptl_absorpt_correction_T_min 0.591
_exptl_absorpt_correction_type multi-scan
_exptl_absorpt_process_details '(SADABS; Sheldrick, 1996)'
_exptl_crystal_colour Blue
_exptl_crystal_density_diffrn 1.725
_exptl_crystal_density_method 'not measured'
_exptl_crystal_description Block
_exptl_crystal_F_000 474
_exptl_crystal_size_max 0.45
_exptl_crystal_size_mid 0.45
_exptl_crystal_size_min 0.40
_refine_diff_density_max 0.543
_refine_diff_density_min -0.548
_refine_ls_extinction_coef 0.050(3)
_refine_ls_extinction_expression Fc^*^=kFc[1+0.001xFc^2^\l^3^/sin(2\q)]^-1/4^
_refine_ls_extinction_method 'SHELXL97 (Sheldrick, 2008)'
_refine_ls_goodness_of_fit_ref 1.007
_refine_ls_hydrogen_treatment mixed
_refine_ls_matrix_type full
_refine_ls_number_parameters 284
_refine_ls_number_reflns 3092
_refine_ls_number_restraints 6
_refine_ls_restrained_S_all 1.007
_refine_ls_R_factor_all 0.0391
_refine_ls_R_factor_gt 0.0332
_refine_ls_shift/su_max 0.001
_refine_ls_shift/su_mean 0.000
_refine_ls_structure_factor_coef Fsqd
_refine_ls_weighting_details 'calc w=1/[\s^2^(Fo^2^)+(0.0456P)^2^+0.6587P] where P=(Fo^2^+2Fc^2^)/3'
_refine_ls_weighting_scheme calc
_refine_ls_wR_factor_gt 0.0834
_refine_ls_wR_factor_ref 0.0880
_reflns_number_gt 2732
_reflns_number_total 3092
_reflns_threshold_expression I>2\s(I)
_cod_data_source_file xu5061.cif
_cod_data_source_block I
_cod_database_code 2228143
_cod_database_fobs_code 2228143

loop_
_symmetry_equiv_pos_as_xyz
'x, y, z'
'-x, -y, -z'

loop_
_atom_site_type_symbol
_atom_site_label
_atom_site_fract_x
_atom_site_fract_y
_atom_site_fract_z
_atom_site_U_iso_or_equiv
_atom_site_adp_type
_atom_site_calc_flag
_atom_site_refinement_flags
_atom_site_occupancy
_atom_site_disorder_assembly
_atom_site_disorder_group
Cu Cu1 0.21328(4) 0.56513(3) 0.71332(2) 0.02412(15) Uani d . 1 . .
N N1 0.4799(3) 0.0616(2) 0.2658(2) 0.0343(6) Uani d . 1 . .
N N2 0.2998(3) 0.4783(2) 0.84926(18) 0.0257(5) Uani d . 1 . .
N N3 0.0759(3) 0.7029(2) 0.83612(19) 0.0281(5) Uani d . 1 . .
O O1 0.3115(3) 0.41035(18) 0.61015(15) 0.0280(4) Uani d . 1 . .
O O2 0.0466(3) 0.3577(2) 0.71082(17) 0.0409(5) Uani d . 1 . .
O O3 0.5866(2) 0.32313(18) 0.38170(15) 0.0288(4) Uani d . 1 . .
O O4 0.3075(3) 0.39837(18) 0.34247(16) 0.0305(4) Uani d . 1 . .
O O5 0.5574(4) 0.1439(2) 0.2160(2) 0.0633(8) Uani d . 1 . .
O O6 0.4884(5) -0.0410(3) 0.2191(2) 0.0874(11) Uani d . 1 . .
O O1W 0.0433(3) 0.6507(2) 0.61730(16) 0.0332(5) Uani d D 1 . .
H H11 0.105(4) 0.646(3) 0.5489(12) 0.050 Uiso d D 1 . .
H H12 -0.056(3) 0.625(3) 0.626(2) 0.050 Uiso d D 1 . .
O O2W 0.2753(3) 0.6602(2) 0.41019(18) 0.0385(5) Uani d D 1 . .
H H21 0.279(4) 0.593(2) 0.374(3) 0.058 Uiso d D 1 . .
H H22 0.372(3) 0.650(3) 0.435(3) 0.058 Uiso d D 1 . .
C C1 0.1932(4) 0.3366(3) 0.6318(2) 0.0256(6) Uani d . 1 . .
C C2 0.2383(4) 0.2132(2) 0.5588(2) 0.0230(5) Uani d . 1 . .
C C3 0.1636(4) 0.1084(3) 0.6101(2) 0.0333(7) Uani d . 1 . .
H H3 0.0890 0.1179 0.6854 0.040 Uiso calc R 1 . .
C C4 0.1973(4) -0.0096(3) 0.5522(3) 0.0389(7) Uani d . 1 . .
H H4 0.1505 -0.0795 0.5892 0.047 Uiso calc R 1 . .
C C5 0.3010(4) -0.0224(3) 0.4391(3) 0.0350(7) Uani d . 1 . .
H H5 0.3223 -0.1002 0.3981 0.042 Uiso calc R 1 . .
C C6 0.3725(4) 0.0823(3) 0.3879(2) 0.0257(6) Uani d . 1 . .
C C7 0.3471(3) 0.2024(2) 0.4442(2) 0.0210(5) Uani d . 1 . .
C C8 0.4222(4) 0.3186(2) 0.3836(2) 0.0213(5) Uani d . 1 . .
C C9 0.4136(4) 0.3603(3) 0.8485(2) 0.0330(6) Uani d . 1 . .
H H9 0.4684 0.3147 0.7789 0.040 Uiso calc R 1 . .
C C10 0.4522(4) 0.3043(3) 0.9478(3) 0.0379(7) Uani d . 1 . .
H H10 0.5333 0.2229 0.9445 0.045 Uiso calc R 1 . .
C C11 0.3696(4) 0.3698(3) 1.0513(3) 0.0383(7) Uani d . 1 . .
H H11A 0.3934 0.3332 1.1189 0.046 Uiso calc R 1 . .
C C12 0.2507(4) 0.4911(3) 1.0534(2) 0.0340(7) Uani d . 1 . .
H H12A 0.1921 0.5369 1.1225 0.041 Uiso calc R 1 . .
C C13 0.2199(4) 0.5435(3) 0.9505(2) 0.0266(6) Uani d . 1 . .
C C14 0.0971(4) 0.6732(3) 0.9424(2) 0.0281(6) Uani d . 1 . .
C C15 0.0074(4) 0.7584(3) 1.0353(3) 0.0395(7) Uani d . 1 . .
H H15 0.0244 0.7368 1.1080 0.047 Uiso calc R 1 . .
C C16 -0.1067(5) 0.8752(3) 1.0185(3) 0.0474(8) Uani d . 1 . .
H H16 -0.1691 0.9332 1.0799 0.057 Uiso calc R 1 . .
C C17 -0.1276(5) 0.9055(3) 0.9093(3) 0.0483(8) Uani d . 1 . .
H H17 -0.2030 0.9845 0.8961 0.058 Uiso calc R 1 . .
C C18 -0.0351(5) 0.8171(3) 0.8207(3) 0.0396(7) Uani d . 1 . .
H H18 -0.0501 0.8374 0.7474 0.047 Uiso calc R 1 . .

loop_
_atom_site_aniso_label
_atom_site_aniso_U_11
_atom_site_aniso_U_22
_atom_site_aniso_U_33
_atom_site_aniso_U_12
_atom_site_aniso_U_13
_atom_site_aniso_U_23
Cu1 0.0282(2) 0.0265(2) 0.01756(19) -0.00328(14) -0.00774(13) -0.00078(12)
N1 0.0379(14) 0.0317(14) 0.0318(13) -0.0003(11) -0.0108(11) -0.0096(11)
N2 0.0292(12) 0.0285(12) 0.0210(11) -0.0074(10) -0.0082(9) -0.0014(9)
N3 0.0317(13) 0.0270(12) 0.0242(11) -0.0058(10) -0.0051(10) -0.0004(9)
O1 0.0316(10) 0.0304(10) 0.0225(9) -0.0080(8) -0.0057(8) -0.0061(8)
O2 0.0400(12) 0.0493(13) 0.0274(11) -0.0112(10) 0.0044(9) -0.0098(9)
O3 0.0236(10) 0.0363(11) 0.0288(10) -0.0104(8) -0.0080(8) 0.0044(8)
O4 0.0328(10) 0.0280(10) 0.0334(10) -0.0040(8) -0.0167(9) 0.0093(8)
O5 0.101(2) 0.0467(15) 0.0320(12) -0.0231(15) 0.0086(13) -0.0070(11)
O6 0.125(3) 0.0627(18) 0.0617(18) -0.0406(19) 0.0202(18) -0.0405(15)
O1W 0.0281(11) 0.0455(12) 0.0278(10) -0.0052(9) -0.0125(9) 0.0023(9)
O2W 0.0421(12) 0.0405(12) 0.0355(12) -0.0119(10) -0.0121(10) -0.0007(9)
C1 0.0316(15) 0.0300(14) 0.0164(12) -0.0039(12) -0.0108(11) 0.0031(10)
C2 0.0227(13) 0.0254(13) 0.0219(13) -0.0026(11) -0.0097(11) 0.0020(10)
C3 0.0349(16) 0.0368(16) 0.0281(14) -0.0098(13) -0.0073(12) 0.0056(12)
C4 0.0441(18) 0.0285(16) 0.0461(18) -0.0150(14) -0.0102(15) 0.0105(13)
C5 0.0362(16) 0.0225(14) 0.0489(18) -0.0047(12) -0.0167(14) -0.0022(13)
C6 0.0237(13) 0.0263(14) 0.0273(14) 0.0000(11) -0.0107(11) -0.0033(11)
C7 0.0195(12) 0.0221(13) 0.0234(13) -0.0014(10) -0.0116(10) 0.0015(10)
C8 0.0264(14) 0.0238(13) 0.0145(11) -0.0053(11) -0.0062(10) -0.0023(10)
C9 0.0373(16) 0.0332(16) 0.0279(14) -0.0022(13) -0.0114(12) -0.0013(12)
C10 0.0413(17) 0.0339(16) 0.0432(17) -0.0056(13) -0.0223(14) 0.0079(13)
C11 0.0442(18) 0.0487(19) 0.0295(15) -0.0182(15) -0.0178(14) 0.0138(13)
C12 0.0375(16) 0.0489(18) 0.0206(13) -0.0177(14) -0.0094(12) 0.0010(12)
C13 0.0285(14) 0.0326(15) 0.0217(13) -0.0120(12) -0.0072(11) -0.0002(11)
C14 0.0280(14) 0.0323(15) 0.0252(14) -0.0121(12) -0.0041(11) -0.0018(11)
C15 0.0438(18) 0.0445(18) 0.0281(15) -0.0139(15) -0.0007(13) -0.0085(13)
C16 0.049(2) 0.0407(19) 0.0447(19) -0.0076(16) 0.0027(16) -0.0164(15)
C17 0.048(2) 0.0313(17) 0.058(2) -0.0008(15) -0.0065(17) -0.0074(15)
C18 0.0457(18) 0.0313(16) 0.0382(17) -0.0026(14) -0.0096(14) 0.0018(13)

loop_
_atom_type_symbol
_atom_type_description
_atom_type_scat_dispersion_real
_atom_type_scat_dispersion_imag
_atom_type_scat_source
C C 0.0033 0.0016 'International Tables Vol C Tables 4.2.6.8 and 6.1.1.4'
H H 0.0000 0.0000 'International Tables Vol C Tables 4.2.6.8 and 6.1.1.4'
N N 0.0061 0.0033 'International Tables Vol C Tables 4.2.6.8 and 6.1.1.4'
O O 0.0106 0.0060 'International Tables Vol C Tables 4.2.6.8 and 6.1.1.4'
Cu Cu 0.3201 1.2651 'International Tables Vol C Tables 4.2.6.8 and 6.1.1.4'

loop_
_geom_angle_atom_site_label_1
_geom_angle_atom_site_label_2
_geom_angle_atom_site_label_3
_geom_angle_site_symmetry_1
_geom_angle_site_symmetry_3
_geom_angle
_geom_angle_publ_flag
O1 Cu1 O1W . . 92.15(8) ?
O1 Cu1 N3 . . 168.62(8) ?
O1W Cu1 N3 . . 88.44(9) ?
O1 Cu1 N2 . . 95.88(8) ?
O1W Cu1 N2 . . 160.36(9) ?
N3 Cu1 N2 . . 80.22(9) ?
O1 Cu1 O3 . 2_666 95.27(8) ?
O1W Cu1 O3 . 2_666 86.74(8) ?
N3 Cu1 O3 . 2_666 96.11(8) ?
N2 Cu1 O3 . 2_666 110.24(8) ?
O5 N1 O6 . . 121.7(3) ?
O5 N1 C6 . . 120.4(2) ?
O6 N1 C6 . . 117.9(3) ?
C13 N2 C9 . . 118.6(2) ?
C13 N2 Cu1 . . 114.89(18) ?
C9 N2 Cu1 . . 126.25(18) ?
C18 N3 C14 . . 118.9(2) ?
C18 N3 Cu1 . . 125.6(2) ?
C14 N3 Cu1 . . 115.52(18) ?
C1 O1 Cu1 . . 108.99(16) ?
C8 O3 Cu1 . 2_666 134.66(17) ?
Cu1 O1W H11 . . 109(2) ?
Cu1 O1W H12 . . 116(2) ?
H11 O1W H12 . . 112(2) ?
H21 O2W H22 . . 109(2) ?
O2 C1 O1 . . 124.0(2) ?
O2 C1 C2 . . 118.2(2) ?
O1 C1 C2 . . 117.7(2) ?
C3 C2 C7 . . 120.2(2) ?
C3 C2 C1 . . 116.7(2) ?
C7 C2 C1 . . 123.1(2) ?
C4 C3 C2 . . 121.8(3) ?
C4 C3 H3 . . 119.1 ?
C2 C3 H3 . . 119.1 ?
C3 C4 C5 . . 119.3(3) ?
C3 C4 H4 . . 120.3 ?
C5 C4 H4 . . 120.3 ?
C6 C5 C4 . . 118.8(3) ?
C6 C5 H5 . . 120.6 ?
C4 C5 H5 . . 120.6 ?
C5 C6 C7 . . 124.0(3) ?
C5 C6 N1 . . 115.6(2) ?
C7 C6 N1 . . 120.5(2) ?
C2 C7 C6 . . 116.0(2) ?
C2 C7 C8 . . 121.2(2) ?
C6 C7 C8 . . 122.7(2) ?
O3 C8 O4 . . 128.0(2) ?
O3 C8 C7 . . 117.1(2) ?
O4 C8 C7 . . 114.9(2) ?
N2 C9 C10 . . 122.1(3) ?
N2 C9 H9 . . 119.0 ?
C10 C9 H9 . . 119.0 ?
C11 C10 C9 . . 119.5(3) ?
C11 C10 H10 . . 120.3 ?
C9 C10 H10 . . 120.3 ?
C10 C11 C12 . . 119.0(3) ?
C10 C11 H11A . . 120.5 ?
C12 C11 H11A . . 120.5 ?
C11 C12 C13 . . 118.9(3) ?
C11 C12 H12A . . 120.5 ?
C13 C12 H12A . . 120.5 ?
N2 C13 C12 . . 121.9(3) ?
N2 C13 C14 . . 114.5(2) ?
C12 C13 C14 . . 123.6(2) ?
N3 C14 C15 . . 121.4(3) ?
N3 C14 C13 . . 114.6(2) ?
C15 C14 C13 . . 124.0(3) ?
C16 C15 C14 . . 119.2(3) ?
C16 C15 H15 . . 120.4 ?
C14 C15 H15 . . 120.4 ?
C15 C16 C17 . . 119.2(3) ?
C15 C16 H16 . . 120.4 ?
C17 C16 H16 . . 120.4 ?
C18 C17 C16 . . 118.9(3) ?
C18 C17 H17 . . 120.5 ?
C16 C17 H17 . . 120.5 ?
N3 C18 C17 . . 122.4(3) ?
N3 C18 H18 . . 118.8 ?
C17 C18 H18 . . 118.8 ?

loop_
_geom_bond_atom_site_label_1
_geom_bond_atom_site_label_2
_geom_bond_site_symmetry_2
_geom_bond_distance
_geom_bond_publ_flag
Cu1 O1 . 1.967(2) yes
Cu1 O3 2_666 2.172(2) yes
Cu1 O1w . 1.994(2) yes
Cu1 N2 . 2.029(2) yes
Cu1 N3 . 2.013(2) yes
N1 O5 . 1.199(3) ?
N1 O6 . 1.213(3) ?
N1 C6 . 1.480(4) ?
N2 C13 . 1.348(3) ?
N2 C9 . 1.340(4) ?
N3 C18 . 1.339(4) ?
N3 C14 . 1.347(4) ?
O1 C1 . 1.274(3) ?
O2 C1 . 1.240(3) ?
O3 C8 . 1.244(3) ?
O3 Cu1 2_666 2.1722(18) ?
O4 C8 . 1.252(3) ?
O1W H11 . 0.83(3) ?
O1W H12 . 0.83(3) ?
O2W H21 . 0.84(3) ?
O2W H22 . 0.84(3) ?
C1 C2 . 1.515(4) ?
C2 C3 . 1.393(4) ?
C2 C7 . 1.404(4) ?
C3 C4 . 1.382(4) ?
C3 H3 . 0.9300 ?
C4 C5 . 1.378(4) ?
C4 H4 . 0.9300 ?
C5 C6 . 1.380(4) ?
C5 H5 . 0.9300 ?
C6 C7 . 1.403(4) ?
C7 C8 . 1.533(3) ?
C9 C10 . 1.383(4) ?
C9 H9 . 0.9300 ?
C10 C11 . 1.373(4) ?
C10 H10 . 0.9300 ?
C11 C12 . 1.382(4) ?
C11 H11A . 0.9300 ?
C12 C13 . 1.390(4) ?
C12 H12A . 0.9300 ?
C13 C14 . 1.483(4) ?
C14 C15 . 1.387(4) ?
C15 C16 . 1.374(5) ?
C15 H15 . 0.9300 ?
C16 C17 . 1.381(5) ?
C16 H16 . 0.9300 ?
C17 C18 . 1.374(4) ?
C17 H17 . 0.9300 ?
C18 H18 . 0.9300 ?

loop_
_geom_hbond_atom_site_label_D
_geom_hbond_atom_site_label_H
_geom_hbond_atom_site_label_A
_geom_hbond_site_symmetry_A
_geom_hbond_distance_DH
_geom_hbond_distance_HA
_geom_hbond_distance_DA
_geom_hbond_angle_DHA
_geom_hbond_publ_flag
O1w H11 O2w . 0.83(3) 1.850(10) 2.660(3) 166(3) yes
O1w H12 O4 2_566 0.83(3) 1.900(10) 2.718(3) 168(3) yes
O2w H21 O4 . 0.84(3) 2.04(2) 2.830(3) 158(3) yes
O2w H22 O1 2_666 0.84(3) 2.25(2) 2.985(3) 146(3) yes
O2w H22 O3 2_666 0.84(3) 2.35(3) 2.977(3) 132(3) yes

loop_
_geom_torsion_atom_site_label_1
_geom_torsion_atom_site_label_2
_geom_torsion_atom_site_label_3
_geom_torsion_atom_site_label_4
_geom_torsion_site_symmetry_1
_geom_torsion_site_symmetry_2
_geom_torsion_site_symmetry_3
_geom_torsion_site_symmetry_4
_geom_torsion
_geom_torsion_publ_flag
O1 Cu1 N2 C13 . . . . -164.61(18) ?
O1W Cu1 N2 C13 . . . . -51.0(3) ?
N3 Cu1 N2 C13 . . . . 4.59(18) ?
O3 Cu1 N2 C13 2_666 . . . 97.54(19) ?
O1 Cu1 N2 C9 . . . . 9.4(2) ?
O1W Cu1 N2 C9 . . . . 123.1(3) ?
N3 Cu1 N2 C9 . . . . 178.6(2) ?
O3 Cu1 N2 C9 2_666 . . . -88.4(2) ?
O1 Cu1 N3 C18 . . . . -110.3(4) ?
O1W Cu1 N3 C18 . . . . -17.1(2) ?
N2 Cu1 N3 C18 . . . . 179.0(3) ?
O3 Cu1 N3 C18 2_666 . . . 69.4(2) ?
O1 Cu1 N3 C14 . . . . 68.2(5) ?
O1W Cu1 N3 C14 . . . . 161.3(2) ?
N2 Cu1 N3 C14 . . . . -2.61(19) ?
O3 Cu1 N3 C14 2_666 . . . -112.15(19) ?
O1W Cu1 O1 C1 . . . . -79.31(17) ?
N3 Cu1 O1 C1 . . . . 13.5(5) ?
N2 Cu1 O1 C1 . . . . 82.74(17) ?
O3 Cu1 O1 C1 2_666 . . . -166.23(16) ?
Cu1 O1 C1 O2 . . . . -4.2(3) ?
Cu1 O1 C1 C2 . . . . 177.93(17) ?
O2 C1 C2 C3 . . . . -26.2(4) ?
O1 C1 C2 C3 . . . . 151.8(2) ?
O2 C1 C2 C7 . . . . 152.9(2) ?
O1 C1 C2 C7 . . . . -29.2(4) ?
C7 C2 C3 C4 . . . . 1.7(4) ?
C1 C2 C3 C4 . . . . -179.2(3) ?
C2 C3 C4 C5 . . . . -2.8(5) ?
C3 C4 C5 C6 . . . . 1.7(5) ?
C4 C5 C6 C7 . . . . 0.3(4) ?
C4 C5 C6 N1 . . . . -179.2(3) ?
O5 N1 C6 C5 . . . . -175.4(3) ?
O6 N1 C6 C5 . . . . 3.8(4) ?
O5 N1 C6 C7 . . . . 5.1(4) ?
O6 N1 C6 C7 . . . . -175.7(3) ?
C3 C2 C7 C6 . . . . 0.3(4) ?
C1 C2 C7 C6 . . . . -178.7(2) ?
C3 C2 C7 C8 . . . . 176.7(2) ?
C1 C2 C7 C8 . . . . -2.3(4) ?
C5 C6 C7 C2 . . . . -1.3(4) ?
N1 C6 C7 C2 . . . . 178.2(2) ?
C5 C6 C7 C8 . . . . -177.7(2) ?
N1 C6 C7 C8 . . . . 1.8(4) ?
Cu1 O3 C8 O4 2_666 . . . -14.3(4) ?
Cu1 O3 C8 C7 2_666 . . . 166.26(16) ?
C2 C7 C8 O3 . . . . 96.7(3) ?
C6 C7 C8 O3 . . . . -87.1(3) ?
C2 C7 C8 O4 . . . . -82.8(3) ?
C6 C7 C8 O4 . . . . 93.3(3) ?
C13 N2 C9 C10 . . . . -0.5(4) ?
Cu1 N2 C9 C10 . . . . -174.3(2) ?
N2 C9 C10 C11 . . . . 1.1(5) ?
C9 C10 C11 C12 . . . . -0.5(5) ?
C10 C11 C12 C13 . . . . -0.7(4) ?
C9 N2 C13 C12 . . . . -0.7(4) ?
Cu1 N2 C13 C12 . . . . 173.8(2) ?
C9 N2 C13 C14 . . . . 179.8(2) ?
Cu1 N2 C13 C14 . . . . -5.7(3) ?
C11 C12 C13 N2 . . . . 1.3(4) ?
C11 C12 C13 C14 . . . . -179.3(3) ?
C18 N3 C14 C15 . . . . -0.3(4) ?
Cu1 N3 C14 C15 . . . . -178.9(2) ?
C18 N3 C14 C13 . . . . 178.9(2) ?
Cu1 N3 C14 C13 . . . . 0.4(3) ?
N2 C13 C14 N3 . . . . 3.5(3) ?
C12 C13 C14 N3 . . . . -176.0(3) ?
N2 C13 C14 C15 . . . . -177.3(3) ?
C12 C13 C14 C15 . . . . 3.3(4) ?
N3 C14 C15 C16 . . . . 0.6(4) ?
C13 C14 C15 C16 . . . . -178.6(3) ?
C14 C15 C16 C17 . . . . -0.8(5) ?
C15 C16 C17 C18 . . . . 0.7(5) ?
C14 N3 C18 C17 . . . . 0.3(5) ?
Cu1 N3 C18 C17 . . . . 178.7(2) ?
C16 C17 C18 N3 . . . . -0.5(5) ?
